data_2229952
loop_
_publ_author_name
'Jia, Wei-min'
'Wang, Zhi-jian'
'Jia, Xiao-yu'
'Zhang, Jing-jing'
'Wang, Wei'

_publ_section_title
;
 3-Methyl-6-trichloromethyl-1,2,4-triazolo[3,4-<i>b</i>][1,3,4]thiadiazole
;
_journal_coeditor_code CV5070
_journal_issue 5
_journal_name_full 'Acta Crystallographica Section E'
_journal_page_first o1093
_journal_paper_doi 10.1107/S1600536811012748
_journal_volume 67
_journal_year 2011
_chemical_formula_iupac 'C5 H3 Cl3 N4 S'
_chemical_formula_moiety 'C5 H3 Cl3 N4 S'
_chemical_formula_sum 'C5 H3 Cl3 N4 S'
_chemical_formula_weight 257.52
_chemical_name_systematic
;
3-Methyl-6-trichloromethyl-1,2,4-triazolo[3,4-<i>b</i>][1,3,4]thiadiazole
;
_space_group_IT_number 14
_symmetry_cell_setting monoclinic
_symmetry_space_group_name_Hall '-P 2yn'
_symmetry_space_group_name_H-M 'P 1 21/n 1'
_atom_sites_solution_hydrogens geom
_atom_sites_solution_primary direct
_atom_sites_solution_secondary difmap
_cell_angle_alpha 90.00
_cell_angle_beta 91.82(3)
_cell_angle_gamma 90.00
_cell_formula_units_Z 4
_cell_length_a 5.8732(12)
_cell_length_b 9.4164(19)
_cell_length_c 16.750(3)
_cell_measurement_reflns_used 2918
_cell_measurement_temperature 153(2)
_cell_measurement_theta_max 27.882
_cell_measurement_theta_min 3.256
_cell_volume 925.9(3)
_computing_cell_refinement 'CrystalClear (Rigaku/MSC, 2005)'
_computing_data_collection 'CrystalClear (Rigaku/MSC, 2005)'
_computing_data_reduction 'CrystalClear (Rigaku/MSC, 2005)'
_computing_molecular_graphics 'SHELXTL (Sheldrick, 2008)'
_computing_publication_material 'SHELXTL (Sheldrick, 2008)'
_computing_structure_refinement 'SHELXL97 (Sheldrick, 2008)'
_computing_structure_solution 'SHELXS97 (Sheldrick, 2008)'
_diffrn_ambient_temperature 153(2)
_diffrn_detector_area_resol_mean 7.31
_diffrn_measured_fraction_theta_full 0.993
_diffrn_measured_fraction_theta_max 0.993
_diffrn_measurement_device_type 'Rigaku Saturn CCD area-detector'
_diffrn_measurement_method '\f and \w'
_diffrn_radiation_monochromator multilayer
_diffrn_radiation_source 'rotating anode'
_diffrn_radiation_type 'Mo K\a'
_diffrn_radiation_wavelength 0.71073
_diffrn_reflns_av_R_equivalents 0.0382
_diffrn_reflns_av_sigmaI/netI 0.0337
_diffrn_reflns_limit_h_max 7
_diffrn_reflns_limit_h_min -7
_diffrn_reflns_limit_k_max 12
_diffrn_reflns_limit_k_min -10
_diffrn_reflns_limit_l_max 22
_diffrn_reflns_limit_l_min -22
_diffrn_reflns_number 9841
_diffrn_reflns_theta_full 27.88
_diffrn_reflns_theta_max 27.88
_diffrn_reflns_theta_min 2.43
_diffrn_standards_decay_% 0
_diffrn_standards_interval_count 0
_diffrn_standards_interval_time 0
_diffrn_standards_number 0
_exptl_absorpt_coefficient_mu 1.168
_exptl_absorpt_correction_T_max 0.8921
_exptl_absorpt_correction_T_min 0.7207
_exptl_absorpt_correction_type multi-scan
_exptl_absorpt_process_details '(CrystalClear; Rigaku/MSC, 2005)'
_exptl_crystal_colour colorless
_exptl_crystal_density_diffrn 1.847
_exptl_crystal_density_method 'not measured'
_exptl_crystal_description prism
_exptl_crystal_F_000 512
_exptl_crystal_size_max 0.30
_exptl_crystal_size_mid 0.20
_exptl_crystal_size_min 0.10
_refine_diff_density_max 0.487
_refine_diff_density_min -0.441
_refine_ls_extinction_coef 0.071(6)
_refine_ls_extinction_expression Fc^*^=kFc[1+0.001xFc^2^\l^3^/sin(2\q)]^-1/4^
_refine_ls_extinction_method 'SHELXL97 (Sheldrick, 2008)'
_refine_ls_goodness_of_fit_ref 1.238
_refine_ls_hydrogen_treatment constr
_refine_ls_matrix_type full
_refine_ls_number_parameters 120
_refine_ls_number_reflns 2196
_refine_ls_number_restraints 0
_refine_ls_restrained_S_all 1.238
_refine_ls_R_factor_all 0.0349
_refine_ls_R_factor_gt 0.0294
_refine_ls_shift/su_max 0.000
_refine_ls_shift/su_mean 0.000
_refine_ls_structure_factor_coef Fsqd
_refine_ls_weighting_details 'w=1/[\s^2^(Fo^2^)+(0.0693P)^2^] where P=(Fo^2^+2Fc^2^)/3'
_refine_ls_weighting_scheme calc
_refine_ls_wR_factor_gt 0.0827
_refine_ls_wR_factor_ref 0.1134
_reflns_number_gt 1934
_reflns_number_total 2196
_reflns_threshold_expression I>2\s(I)
_cod_data_source_file cv5070.cif
_cod_data_source_block I
_cod_original_sg_symbol_H-M 'P 21/n'
_cod_database_code 2229952
_cod_database_fobs_code 2229952

loop_
_symmetry_equiv_pos_as_xyz
'x, y, z'
'-x+1/2, y+1/2, -z+1/2'
'-x, -y, -z'
'x-1/2, -y-1/2, z-1/2'

loop_
_atom_site_type_symbol
_atom_site_label
_atom_site_fract_x
_atom_site_fract_y
_atom_site_fract_z
_atom_site_U_iso_or_equiv
_atom_site_adp_type
_atom_site_calc_flag
_atom_site_refinement_flags
_atom_site_occupancy
_atom_site_disorder_assembly
_atom_site_disorder_group
S S1 0.13777(9) 0.52705(5) 0.13657(3) 0.01622(19) Uani d . 1 . .
Cl Cl1 0.55694(10) 0.67616(5) 0.27560(3) 0.0242(2) Uani d . 1 . .
Cl Cl2 0.15047(9) 0.53079(6) 0.32341(3) 0.02410(19) Uani d . 1 . .
Cl Cl3 0.58496(8) 0.38759(5) 0.33267(3) 0.01648(18) Uani d . 1 . .
N N1 0.3533(3) 0.30847(19) -0.04370(11) 0.0193(4) Uani d . 1 . .
N N2 0.1853(3) 0.40411(19) -0.01768(11) 0.0191(4) Uani d . 1 . .
N N3 0.4320(3) 0.35972(16) 0.08095(10) 0.0134(4) Uani d . 1 . .
N N4 0.5132(3) 0.37661(17) 0.15796(10) 0.0133(4) Uani d . 1 . .
C C1 0.7018(4) 0.1903(2) 0.01481(13) 0.0223(5) Uani d . 1 . .
H H1A 0.7271 0.1594 -0.0401 0.033 Uiso calc R 1 . .
H H1B 0.6776 0.1070 0.0486 0.033 Uiso calc R 1 . .
H H1C 0.8353 0.2430 0.0352 0.033 Uiso calc R 1 . .
C C2 0.4981(3) 0.2833(2) 0.01591(12) 0.0158(4) Uani d . 1 . .
C C3 0.2385(3) 0.4306(2) 0.05699(12) 0.0151(4) Uani d . 1 . .
C C4 0.3744(3) 0.46089(19) 0.19257(12) 0.0135(4) Uani d . 1 . .
C C5 0.4165(3) 0.5096(2) 0.27709(11) 0.0136(4) Uani d . 1 . .

loop_
_atom_site_aniso_label
_atom_site_aniso_U_11
_atom_site_aniso_U_22
_atom_site_aniso_U_33
_atom_site_aniso_U_12
_atom_site_aniso_U_13
_atom_site_aniso_U_23
S1 0.0153(3) 0.0166(3) 0.0165(3) 0.00419(18) -0.0027(2) -0.00059(17)
Cl1 0.0359(4) 0.0136(3) 0.0227(3) -0.0086(2) -0.0055(2) 0.00025(18)
Cl2 0.0186(3) 0.0337(4) 0.0202(3) 0.0075(2) 0.0050(2) -0.0021(2)
Cl3 0.0186(3) 0.0164(3) 0.0143(3) 0.00304(18) -0.00199(19) 0.00178(16)
N1 0.0204(9) 0.0206(9) 0.0169(9) -0.0011(7) -0.0001(7) -0.0020(7)
N2 0.0201(9) 0.0214(9) 0.0157(9) 0.0021(7) -0.0023(7) -0.0011(7)
N3 0.0142(8) 0.0127(8) 0.0133(8) -0.0010(6) -0.0022(6) 0.0002(6)
N4 0.0132(8) 0.0145(8) 0.0122(8) -0.0015(6) -0.0015(6) 0.0002(6)
C1 0.0240(12) 0.0254(11) 0.0176(10) 0.0059(9) 0.0015(8) -0.0031(8)
C2 0.0180(10) 0.0155(9) 0.0142(9) -0.0029(8) 0.0017(7) -0.0013(7)
C3 0.0133(10) 0.0135(9) 0.0184(10) 0.0013(8) -0.0018(8) 0.0022(7)
C4 0.0145(10) 0.0121(9) 0.0136(9) -0.0009(7) -0.0007(7) 0.0027(7)
C5 0.0138(9) 0.0110(8) 0.0162(10) 0.0023(7) 0.0008(7) 0.0009(7)

loop_
_atom_type_symbol
_atom_type_description
_atom_type_scat_dispersion_real
_atom_type_scat_dispersion_imag
_atom_type_scat_source
C C 0.0033 0.0016
; International Tables
Vol. C, Tables 4.2.6.8 and 6.1.1.4
;
H H 0.0000 0.0000
; International Tables
Vol. C, Tables 4.2.6.8 and 6.1.1.4
;
Cl Cl 0.1484 0.1585
; International Tables
Vol. C, Tables 4.2.6.8 and 6.1.1.4
;
N N 0.0061 0.0033
; International Tables
Vol. C, Tables 4.2.6.8 and 6.1.1.4
;
S S 0.1246 0.1246
; International Tables
Vol. C, Tables 4.2.6.8 and 6.1.1.4
;

loop_
_geom_angle_atom_site_label_1
_geom_angle_atom_site_label_2
_geom_angle_atom_site_label_3
_geom_angle_site_symmetry_1
_geom_angle_site_symmetry_3
_geom_angle
_geom_angle_publ_flag
C3 S1 C4 . . 86.65(9) ?
C2 N1 N2 . . 108.78(17) ?
C3 N2 N1 . . 105.63(17) ?
C3 N3 N4 . . 118.75(16) ?
C3 N3 C2 . . 106.06(17) ?
N4 N3 C2 . . 135.19(17) ?
C4 N4 N3 . . 106.78(16) ?
C2 C1 H1A . . 109.5 ?
C2 C1 H1B . . 109.5 ?
H1A C1 H1B . . 109.5 ?
C2 C1 H1C . . 109.5 ?
H1A C1 H1C . . 109.5 ?
H1B C1 H1C . . 109.5 ?
N1 C2 N3 . . 108.44(17) ?
N1 C2 C1 . . 126.9(2) ?
N3 C2 C1 . . 124.63(18) ?
N2 C3 N3 . . 111.08(18) ?
N2 C3 S1 . . 139.59(16) ?
N3 C3 S1 . . 109.33(14) ?
N4 C4 C5 . . 121.67(18) ?
N4 C4 S1 . . 118.48(15) ?
C5 C4 S1 . . 119.77(15) ?
C4 C5 Cl3 . . 111.82(14) ?
C4 C5 Cl1 . . 108.66(13) ?
Cl3 C5 Cl1 . . 109.30(11) ?
C4 C5 Cl2 . . 108.97(14) ?
Cl3 C5 Cl2 . . 109.20(10) ?
Cl1 C5 Cl2 . . 108.84(10) ?

loop_
_geom_bond_atom_site_label_1
_geom_bond_atom_site_label_2
_geom_bond_site_symmetry_2
_geom_bond_distance
_geom_bond_publ_flag
S1 C3 . 1.732(2) ?
S1 C4 . 1.765(2) ?
Cl1 C5 . 1.772(2) ?
Cl2 C5 . 1.778(2) ?
Cl3 C5 . 1.763(2) ?
N1 C2 . 1.313(3) ?
N1 N2 . 1.415(2) ?
N2 C3 . 1.304(3) ?
N3 C3 . 1.367(3) ?
N3 N4 . 1.370(2) ?
N3 C2 . 1.372(3) ?
N4 C4 . 1.289(3) ?
C1 C2 . 1.483(3) ?
C1 H1A . 0.9800 ?
C1 H1B . 0.9800 ?
C1 H1C . 0.9800 ?
C4 C5 . 1.501(3) ?

loop_
_geom_contact_atom_site_label_1
_geom_contact_atom_site_label_2
_geom_contact_distance
_geom_contact_site_symmetry_1
_geom_contact_site_symmetry_2
_geom_contact_publ_flag
Cg1 Cg1 3.3400(10) . 3_665 n
Cg1 Cg2 3.6820(10) . 3_665 n

loop_
_geom_torsion_atom_site_label_1
_geom_torsion_atom_site_label_2
_geom_torsion_atom_site_label_3
_geom_torsion_atom_site_label_4
_geom_torsion_site_symmetry_1
_geom_torsion_site_symmetry_2
_geom_torsion_site_symmetry_3
_geom_torsion_site_symmetry_4
_geom_torsion
_geom_torsion_publ_flag
C2 N1 N2 C3 . . . . -0.4(2) ?
C3 N3 N4 C4 . . . . 0.9(2) ?
C2 N3 N4 C4 . . . . -178.6(2) ?
N2 N1 C2 N3 . . . . -0.2(2) ?
N2 N1 C2 C1 . . . . -179.41(19) ?
C3 N3 C2 N1 . . . . 0.6(2) ?
N4 N3 C2 N1 . . . . -179.8(2) ?
C3 N3 C2 C1 . . . . 179.86(19) ?
N4 N3 C2 C1 . . . . -0.6(3) ?
N1 N2 C3 N3 . . . . 0.7(2) ?
N1 N2 C3 S1 . . . . -178.24(19) ?
N4 N3 C3 N2 . . . . 179.50(16) ?
C2 N3 C3 N2 . . . . -0.8(2) ?
N4 N3 C3 S1 . . . . -1.2(2) ?
C2 N3 C3 S1 . . . . 178.46(13) ?
C4 S1 C3 N2 . . . . 179.8(3) ?
C4 S1 C3 N3 . . . . 0.80(14) ?
N3 N4 C4 C5 . . . . -176.81(17) ?
N3 N4 C4 S1 . . . . -0.2(2) ?
C3 S1 C4 N4 . . . . -0.36(16) ?
C3 S1 C4 C5 . . . . 176.31(16) ?
N4 C4 C5 Cl3 . . . . -25.8(2) ?
S1 C4 C5 Cl3 . . . . 157.64(11) ?
N4 C4 C5 Cl1 . . . . 94.93(19) ?
S1 C4 C5 Cl1 . . . . -81.63(16) ?
N4 C4 C5 Cl2 . . . . -146.61(16) ?
S1 C4 C5 Cl2 . . . . 36.83(18) ?

loop_
_cod_related_entry_id
_cod_related_entry_database
_cod_related_entry_code
1 ChemSpider 30656628
